data_7039357
loop_
_publ_author_name
'Lim, Jaebum'
'Lynch, Vincent M.'
'Edupuganti, Ramakrishna'
'Ellington, Andrew'
'Anslyn, Eric V.'

_publ_section_title
;
 Synthesis and structural analyses of phenylethynyl-substituted
 tris(2-pyridylmethyl)amines and their copper(ii) complexes.
;
_journal_issue 26
_journal_name_full 'Dalton transactions (Cambridge, England : 2003)'
_journal_page_first 10585
_journal_page_last 10598
_journal_paper_doi 10.1039/c6dt00473c
_journal_volume 45
_journal_year 2016
_chemical_formula_moiety 'C26 H22 N4'
_chemical_formula_sum 'C26 H22 N4'
_chemical_formula_weight 390.47
_chemical_name_systematic
;
 ?
;
_space_group_crystal_system monoclinic
_space_group_IT_number 15
_space_group_name_Hall '-C 2yc'
_space_group_name_H-M_alt 'C 1 2/c 1'
_symmetry_space_group_name_Hall '-C 2yc'
_symmetry_space_group_name_H-M 'C 1 2/c 1'
_atom_sites_solution_hydrogens difmap
_audit_creation_method SHELXL-2013
_audit_update_record
;
2014-10-09 deposited with the CCDC.
2016-05-31 downloaded from the CCDC.
;
_cell_angle_alpha 90
_cell_angle_beta 94.130(6)
_cell_angle_gamma 90
_cell_formula_units_Z 8
_cell_length_a 23.3542(19)
_cell_length_b 6.1583(6)
_cell_length_c 29.500(3)
_cell_measurement_reflns_used 3997
_cell_measurement_temperature 133(2)
_cell_measurement_theta_max 20.6
_cell_measurement_theta_min 2.3
_cell_volume 4231.7(7)
_computing_cell_refinement 'Apex II release 2010, Bruker AXS, Inc.'
_computing_data_collection 'Apex II release 2010, Bruker AXS, Inc.'
_computing_data_reduction 'Apex II release 2010, Bruker AXS, Inc.'
_computing_molecular_graphics 'XP SHELXTL/PC, Siemens Analytical'
_computing_publication_material 'XL SHELXTL/PC, Siemens Analytical'
_computing_structure_refinement 'Shelxl-2013, Sheldrick, G. M.'
_computing_structure_solution
;

SIR97 - Altomare A., Burla M.C., Camalli M., Cascarano G.L., Giacovazzo C., 
Guagliardi A., Moliterni A.G.G., Polidori G.,Spagna R.
;
_diffrn_ambient_temperature 133(2)
_diffrn_measured_fraction_theta_full 0.998
_diffrn_measured_fraction_theta_max 0.998
_diffrn_measurement_device_type 'Nonius Kappa CCD with Bruker Apex II detector'
_diffrn_measurement_method '\w and \f-scans'
_diffrn_radiation_type MoK\a
_diffrn_radiation_wavelength 0.71073
_diffrn_reflns_av_R_equivalents 0.1208
_diffrn_reflns_av_unetI/netI 0.0731
_diffrn_reflns_Laue_measured_fraction_full 0.998
_diffrn_reflns_Laue_measured_fraction_max 0.998
_diffrn_reflns_limit_h_max 30
_diffrn_reflns_limit_h_min -30
_diffrn_reflns_limit_k_max 8
_diffrn_reflns_limit_k_min -7
_diffrn_reflns_limit_l_max 38
_diffrn_reflns_limit_l_min -38
_diffrn_reflns_number 42921
_diffrn_reflns_point_group_measured_fraction_full 0.998
_diffrn_reflns_point_group_measured_fraction_max 0.998
_diffrn_reflns_theta_full 25.242
_diffrn_reflns_theta_max 27.498
_diffrn_reflns_theta_min 3.422
_diffrn_source 'sealed tube'
_exptl_absorpt_coefficient_mu 0.074
_exptl_absorpt_correction_T_max 1.00
_exptl_absorpt_correction_T_min 0.674
_exptl_absorpt_correction_type multi-scan
_exptl_absorpt_process_details
;
SADABS. Apex II release 2010, Bruker AXS, Inc.
;
_exptl_crystal_colour colorless
_exptl_crystal_density_diffrn 1.226
_exptl_crystal_description laths
_exptl_crystal_F_000 1648
_exptl_crystal_size_max 0.340
_exptl_crystal_size_mid 0.180
_exptl_crystal_size_min 0.100
_refine_diff_density_max 0.285
_refine_diff_density_min -0.398
_refine_diff_density_rms 0.070
_refine_ls_extinction_method none
_refine_ls_goodness_of_fit_ref 1.028
_refine_ls_hydrogen_treatment refall
_refine_ls_matrix_type full
_refine_ls_number_parameters 359
_refine_ls_number_reflns 4834
_refine_ls_number_restraints 0
_refine_ls_restrained_S_all 1.028
_refine_ls_R_factor_all 0.1177
_refine_ls_R_factor_gt 0.0641
_refine_ls_shift/su_max 0.000
_refine_ls_shift/su_mean 0.000
_refine_ls_structure_factor_coef Fsqd
_refine_ls_weighting_details 'w=1/[\s^2^(Fo^2^)+(0.1069P)^2^] where P=(Fo^2^+2Fc^2^)/3'
_refine_ls_weighting_scheme calc
_refine_ls_wR_factor_gt 0.1486
_refine_ls_wR_factor_ref 0.1906
_reflns_Friedel_coverage 0.000
_reflns_number_gt 2901
_reflns_number_total 4834
_reflns_threshold_expression 'I > 2\s(I)'
_cod_data_source_file c6dt00473c2.cif
_cod_data_source_block 1
_cod_depositor_comments 'Adding full bibliography for 7039356--7039361.cif.'
_cod_original_cell_volume 4231.8(6)
_cod_database_code 7039357
_shelx_space_group_comment
;
The symmetry employed for this shelxl refinement is uniquely defined
by the following loop, which should always be used as a source of
symmetry information in preference to the above space-group names.
They are only intended as comments.
;
_shelx_estimated_absorpt_t_min 0.975
_shelx_estimated_absorpt_t_max 0.993
_shelxl_version_number 2013-4

loop_
_space_group_symop_operation_xyz
'x, y, z'
'-x, y, -z+1/2'
'x+1/2, y+1/2, z'
'-x+1/2, y+1/2, -z+1/2'
'-x, -y, -z'
'x, -y, z-1/2'
'-x+1/2, -y+1/2, -z'
'x+1/2, -y+1/2, z-1/2'

loop_
_atom_site_label
_atom_site_type_symbol
_atom_site_fract_x
_atom_site_fract_y
_atom_site_fract_z
_atom_site_U_iso_or_equiv
_atom_site_adp_type
_atom_site_occupancy
_atom_site_site_symmetry_order
_atom_site_calc_flag
C1 C 0.32318(9) 0.1512(4) 0.03844(8) 0.0298(5) Uani 1 1 d
C2 C 0.27446(9) 0.2647(4) 0.05881(7) 0.0296(5) Uani 1 1 d
C3 C 0.26892(11) 0.4900(4) 0.05627(9) 0.0360(6) Uani 1 1 d
C4 C 0.22317(11) 0.5898(4) 0.07467(9) 0.0421(6) Uani 1 1 d
C5 C 0.18420(11) 0.4640(5) 0.09549(9) 0.0432(6) Uani 1 1 d
C6 C 0.19285(11) 0.2428(4) 0.09719(9) 0.0430(6) Uani 1 1 d
C7 C 0.42589(10) 0.1357(4) 0.03615(8) 0.0285(5) Uani 1 1 d
C8 C 0.43222(9) 0.2747(3) -0.00513(7) 0.0269(5) Uani 1 1 d
C9 C 0.42178(10) 0.4970(4) -0.00456(8) 0.0302(5) Uani 1 1 d
C10 C 0.43042(10) 0.6189(4) -0.04276(8) 0.0321(5) Uani 1 1 d
C11 C 0.44949(10) 0.5157(4) -0.08017(8) 0.0331(5) Uani 1 1 d
C12 C 0.45929(10) 0.2949(4) -0.07807(8) 0.0331(5) Uani 1 1 d
C13 C 0.38351(10) 0.1043(4) 0.10766(8) 0.0306(5) Uani 1 1 d
C14 C 0.42890(9) 0.2133(4) 0.13864(7) 0.0275(5) Uani 1 1 d
C15 C 0.42458(10) 0.4335(4) 0.14790(8) 0.0314(5) Uani 1 1 d
C16 C 0.46571(10) 0.5319(4) 0.17739(8) 0.0324(5) Uani 1 1 d
C17 C 0.50974(10) 0.4034(4) 0.19648(8) 0.0330(5) Uani 1 1 d
C18 C 0.51115(9) 0.1840(4) 0.18551(7) 0.0285(5) Uani 1 1 d
C19 C 0.55647(10) 0.0479(4) 0.20520(8) 0.0335(5) Uani 1 1 d
C20 C 0.59444(10) -0.0609(4) 0.22338(8) 0.0352(6) Uani 1 1 d
C21 C 0.63752(9) -0.1895(4) 0.24778(8) 0.0323(5) Uani 1 1 d
C22 C 0.66191(10) -0.1162(4) 0.28971(8) 0.0350(6) Uani 1 1 d
C23 C 0.70092(11) -0.2426(5) 0.31537(9) 0.0435(6) Uani 1 1 d
C24 C 0.71667(12) -0.4421(5) 0.29957(10) 0.0478(7) Uani 1 1 d
C25 C 0.69424(11) -0.5160(5) 0.25805(10) 0.0477(7) Uani 1 1 d
C26 C 0.65476(12) -0.3901(4) 0.23170(10) 0.0418(6) Uani 1 1 d
N1 N 0.37853(7) 0.2051(3) 0.06257(6) 0.0273(4) Uani 1 1 d
N2 N 0.23691(8) 0.1415(3) 0.07932(7) 0.0361(5) Uani 1 1 d
N3 N 0.45065(8) 0.1731(3) -0.04142(6) 0.0310(5) Uani 1 1 d
N4 N 0.47133(8) 0.0877(3) 0.15669(6) 0.0280(4) Uani 1 1 d
H1A H 0.3154(9) -0.011(4) 0.0379(7) 0.027(6) Uiso 1 1 d
H1B H 0.3259(9) 0.198(3) 0.0077(8) 0.029(6) Uiso 1 1 d
H3 H 0.2965(11) 0.573(4) 0.0395(9) 0.043(7) Uiso 1 1 d
H4 H 0.2193(10) 0.742(4) 0.0723(8) 0.033(6) Uiso 1 1 d
H5 H 0.1539(11) 0.529(4) 0.1121(8) 0.042(7) Uiso 1 1 d
H6 H 0.1661(13) 0.146(4) 0.1143(10) 0.057(8) Uiso 1 1 d
H9 H 0.4079(10) 0.568(4) 0.0223(8) 0.034(6) Uiso 1 1 d
H10 H 0.4249(10) 0.772(4) -0.0410(8) 0.032(6) Uiso 1 1 d
H11 H 0.4561(10) 0.593(4) -0.1061(9) 0.032(6) Uiso 1 1 d
H12 H 0.4751(10) 0.218(4) -0.1034(8) 0.034(6) Uiso 1 1 d
H13A H 0.3916(10) -0.053(4) 0.1061(8) 0.031(6) Uiso 1 1 d
H13B H 0.3453(11) 0.131(3) 0.1208(8) 0.036(6) Uiso 1 1 d
H15 H 0.3936(11) 0.518(4) 0.1334(9) 0.042(7) Uiso 1 1 d
H16 H 0.4638(10) 0.697(4) 0.1843(8) 0.035(6) Uiso 1 1 d
H22 H 0.6498(10) 0.025(4) 0.3007(8) 0.037(7) Uiso 1 1 d
H23 H 0.7191(13) -0.186(4) 0.3467(12) 0.068(9) Uiso 1 1 d
H24 H 0.7457(13) -0.532(5) 0.3201(10) 0.065(9) Uiso 1 1 d
H25 H 0.7038(13) -0.660(5) 0.2452(10) 0.060(9) Uiso 1 1 d
H26 H 0.6404(12) -0.437(4) 0.2030(10) 0.054(8) Uiso 1 1 d
H7A H 0.4228(9) -0.020(4) 0.0264(7) 0.030(6) Uiso 1 1 d
H17 H 0.5383(12) 0.462(4) 0.2170(9) 0.045(7) Uiso 1 1 d
H7B H 0.4617(11) 0.149(3) 0.0562(8) 0.033(6) Uiso 1 1 d

loop_
_atom_site_aniso_label
_atom_site_aniso_U_11
_atom_site_aniso_U_22
_atom_site_aniso_U_33
_atom_site_aniso_U_23
_atom_site_aniso_U_13
_atom_site_aniso_U_12
C1 0.0260(12) 0.0350(13) 0.0269(12) 0.0022(10) -0.0085(10) -0.0037(9)
C2 0.0252(11) 0.0359(12) 0.0255(12) 0.0021(9) -0.0132(9) -0.0057(9)
C3 0.0329(13) 0.0365(13) 0.0368(14) -0.0002(11) -0.0101(11) -0.0069(11)
C4 0.0407(15) 0.0349(14) 0.0479(16) -0.0069(11) -0.0158(12) 0.0040(11)
C5 0.0306(13) 0.0550(16) 0.0420(15) -0.0112(13) -0.0105(12) 0.0052(12)
C6 0.0308(13) 0.0511(16) 0.0466(16) -0.0014(13) 0.0006(12) -0.0028(12)
C7 0.0237(12) 0.0312(12) 0.0296(12) 0.0007(10) -0.0048(10) 0.0006(9)
C8 0.0186(10) 0.0341(12) 0.0269(11) -0.0010(9) -0.0055(9) -0.0018(9)
C9 0.0286(12) 0.0334(13) 0.0281(12) -0.0028(10) -0.0014(10) -0.0014(10)
C10 0.0305(12) 0.0294(12) 0.0355(13) 0.0023(10) -0.0032(10) -0.0024(10)
C11 0.0315(13) 0.0409(14) 0.0264(12) 0.0034(11) -0.0021(10) -0.0066(10)
C12 0.0308(12) 0.0401(13) 0.0284(12) -0.0027(10) 0.0022(10) -0.0004(10)
C13 0.0285(12) 0.0351(13) 0.0270(12) 0.0059(10) -0.0056(10) -0.0004(10)
C14 0.0237(11) 0.0374(12) 0.0204(11) 0.0039(9) -0.0042(9) -0.0014(9)
C15 0.0301(12) 0.0387(13) 0.0247(12) 0.0040(10) -0.0022(10) 0.0044(10)
C16 0.0345(13) 0.0362(13) 0.0263(12) -0.0017(10) -0.0001(10) -0.0003(10)
C17 0.0315(13) 0.0426(14) 0.0241(12) -0.0010(10) -0.0041(10) -0.0041(10)
C18 0.0262(11) 0.0388(13) 0.0194(11) 0.0044(9) -0.0050(9) 0.0012(10)
C19 0.0271(12) 0.0455(14) 0.0267(12) 0.0023(10) -0.0072(10) -0.0020(10)
C20 0.0315(13) 0.0457(14) 0.0276(12) 0.0009(10) -0.0044(10) -0.0032(11)
C21 0.0225(11) 0.0439(14) 0.0300(12) 0.0050(10) -0.0026(10) 0.0035(10)
C22 0.0299(13) 0.0465(15) 0.0279(12) 0.0033(11) -0.0024(10) 0.0073(11)
C23 0.0335(13) 0.0622(18) 0.0338(14) 0.0086(13) -0.0049(11) 0.0081(12)
C24 0.0338(14) 0.0627(18) 0.0460(17) 0.0163(14) -0.0026(13) 0.0106(13)
C25 0.0388(15) 0.0429(16) 0.0625(19) 0.0053(14) 0.0105(14) 0.0093(12)
C26 0.0369(14) 0.0488(16) 0.0394(16) -0.0023(12) 0.0016(12) 0.0019(12)
N1 0.0218(9) 0.0362(10) 0.0224(9) 0.0033(8) -0.0081(7) -0.0021(8)
N2 0.0286(10) 0.0385(11) 0.0402(12) 0.0023(9) -0.0043(9) -0.0043(9)
N3 0.0265(10) 0.0358(10) 0.0300(10) -0.0006(8) -0.0022(8) -0.0012(8)
N4 0.0252(10) 0.0358(10) 0.0218(9) 0.0038(8) -0.0072(8) 0.0004(8)

loop_
_atom_type_symbol
_atom_type_description
_atom_type_scat_dispersion_real
_atom_type_scat_dispersion_imag
_atom_type_scat_source
C C 0.0033 0.0016 'International Tables Vol C Tables 4.2.6.8 and 6.1.1.4'
H H 0.0000 0.0000 'International Tables Vol C Tables 4.2.6.8 and 6.1.1.4'
N N 0.0061 0.0033 'International Tables Vol C Tables 4.2.6.8 and 6.1.1.4'

loop_
_geom_angle_atom_site_label_1
_geom_angle_atom_site_label_2
_geom_angle_atom_site_label_3
_geom_angle
N1 C1 C2 111.58(18)
N1 C1 H1A 112.3(13)
C2 C1 H1A 109.1(11)
N1 C1 H1B 105.9(14)
C2 C1 H1B 110.1(13)
H1A C1 H1B 107.8(17)
N2 C2 C3 121.8(2)
N2 C2 C1 117.3(2)
C3 C2 C1 120.8(2)
C4 C3 C2 119.6(2)
C4 C3 H3 121.3(14)
C2 C3 H3 119.0(14)
C5 C4 C3 118.8(2)
C5 C4 H4 122.0(14)
C3 C4 H4 119.2(14)
C4 C5 C6 118.3(2)
C4 C5 H5 121.5(15)
C6 C5 H5 119.8(15)
N2 C6 C5 124.0(2)
N2 C6 H6 115.8(15)
C5 C6 H6 120.0(15)
N1 C7 C8 112.80(18)
N1 C7 H7A 113.0(12)
C8 C7 H7A 108.8(12)
N1 C7 H7B 107.1(13)
C8 C7 H7B 107.9(13)
H7A C7 H7B 106.9(18)
N3 C8 C9 122.5(2)
N3 C8 C7 115.97(19)
C9 C8 C7 121.51(19)
C10 C9 C8 119.3(2)
C10 C9 H9 119.5(14)
C8 C9 H9 121.2(14)
C11 C10 C9 118.6(2)
C11 C10 H10 123.7(13)
C9 C10 H10 117.7(14)
C10 C11 C12 118.8(2)
C10 C11 H11 120.5(14)
C12 C11 H11 120.7(14)
N3 C12 C11 123.5(2)
N3 C12 H12 115.6(13)
C11 C12 H12 120.8(13)
N1 C13 C14 111.64(18)
N1 C13 H13A 112.1(13)
C14 C13 H13A 109.6(14)
N1 C13 H13B 105.4(14)
C14 C13 H13B 107.3(14)
H13A C13 H13B 110.6(18)
N4 C14 C15 123.3(2)
N4 C14 C13 116.9(2)
C15 C14 C13 119.8(2)
C14 C15 C16 119.5(2)
C14 C15 H15 120.0(15)
C16 C15 H15 120.5(15)
C17 C16 C15 117.7(2)
C17 C16 H16 121.3(14)
C15 C16 H16 120.9(14)
C16 C17 C18 119.4(2)
C16 C17 H17 121.0(16)
C18 C17 H17 119.6(16)
N4 C18 C17 123.1(2)
N4 C18 C19 116.8(2)
C17 C18 C19 120.1(2)
C20 C19 C18 177.2(3)
C19 C20 C21 176.1(2)
C26 C21 C22 118.6(2)
C26 C21 C20 121.9(2)
C22 C21 C20 119.5(2)
C23 C22 C21 120.8(2)
C23 C22 H22 120.9(15)
C21 C22 H22 118.2(14)
C24 C23 C22 120.0(3)
C24 C23 H23 119.8(16)
C22 C23 H23 120.2(16)
C23 C24 C25 120.3(3)
C23 C24 H24 117.2(16)
C25 C24 H24 122.5(16)
C24 C25 C26 120.4(3)
C24 C25 H25 123.5(18)
C26 C25 H25 116.1(18)
C21 C26 C25 119.9(3)
C21 C26 H26 119.4(17)
C25 C26 H26 120.7(17)
C7 N1 C13 110.29(18)
C7 N1 C1 110.42(17)
C13 N1 C1 110.75(17)
C2 N2 C6 117.4(2)
C8 N3 C12 117.32(19)
C14 N4 C18 116.99(19)

loop_
_geom_bond_atom_site_label_1
_geom_bond_atom_site_label_2
_geom_bond_distance
C1 N1 1.468(3)
C1 C2 1.498(3)
C1 H1A 1.02(2)
C1 H1B 0.96(2)
C2 N2 1.337(3)
C2 C3 1.395(3)
C3 C4 1.378(4)
C3 H3 0.98(3)
C4 C5 1.373(4)
C4 H4 0.94(2)
C5 C6 1.377(4)
C5 H5 0.98(2)
C6 N2 1.343(3)
C6 H6 1.02(3)
C7 N1 1.462(3)
C7 C8 1.504(3)
C7 H7A 1.00(2)
C7 H7B 0.99(3)
C8 N3 1.337(3)
C8 C9 1.391(3)
C9 C10 1.381(3)
C9 H9 0.98(2)
C10 C11 1.375(3)
C10 H10 0.96(2)
C11 C12 1.379(3)
C11 H11 0.92(2)
C12 N3 1.343(3)
C12 H12 0.98(2)
C13 N1 1.465(3)
C13 C14 1.507(3)
C13 H13A 0.99(2)
C13 H13B 1.01(2)
C14 N4 1.337(3)
C14 C15 1.389(3)
C15 C16 1.388(3)
C15 H15 0.97(3)
C16 C17 1.385(3)
C16 H16 1.04(2)
C17 C18 1.390(3)
C17 H17 0.94(3)
C18 N4 1.351(3)
C18 C19 1.439(3)
C19 C20 1.206(3)
C20 C21 1.433(3)
C21 C26 1.393(3)
C21 C22 1.399(3)
C22 C23 1.382(3)
C22 H22 0.98(2)
C23 C24 1.373(4)
C23 H23 1.05(3)
C24 C25 1.374(4)
C24 H24 1.03(3)
C25 C26 1.397(4)
C25 H25 1.00(3)
C26 H26 0.94(3)

loop_
_geom_torsion_atom_site_label_1
_geom_torsion_atom_site_label_2
_geom_torsion_atom_site_label_3
_geom_torsion_atom_site_label_4
_geom_torsion
N1 C1 C2 N2 -113.0(2)
N1 C1 C2 C3 67.0(3)
N2 C2 C3 C4 -1.0(3)
C1 C2 C3 C4 179.0(2)
C2 C3 C4 C5 0.5(4)
C3 C4 C5 C6 0.3(4)
C4 C5 C6 N2 -0.6(4)
N1 C7 C8 N3 -146.75(19)
N1 C7 C8 C9 35.9(3)
N3 C8 C9 C10 0.2(3)
C7 C8 C9 C10 177.4(2)
C8 C9 C10 C11 -0.4(3)
C9 C10 C11 C12 -0.1(3)
C10 C11 C12 N3 0.7(4)
N1 C13 C14 N4 -122.7(2)
N1 C13 C14 C15 58.6(3)
N4 C14 C15 C16 -0.2(3)
C13 C14 C15 C16 178.3(2)
C14 C15 C16 C17 -0.1(3)
C15 C16 C17 C18 0.1(3)
C16 C17 C18 N4 0.1(3)
C16 C17 C18 C19 -179.7(2)
C26 C21 C22 C23 -2.0(3)
C20 C21 C22 C23 175.9(2)
C21 C22 C23 C24 0.7(4)
C22 C23 C24 C25 0.7(4)
C23 C24 C25 C26 -0.7(4)
C22 C21 C26 C25 2.0(4)
C20 C21 C26 C25 -175.9(2)
C24 C25 C26 C21 -0.7(4)
C8 C7 N1 C13 -165.12(18)
C8 C7 N1 C1 72.1(2)
C14 C13 N1 C7 76.7(2)
C14 C13 N1 C1 -160.77(19)
C2 C1 N1 C7 -166.60(18)
C2 C1 N1 C13 70.9(2)
C3 C2 N2 C6 0.7(3)
C1 C2 N2 C6 -179.3(2)
C5 C6 N2 C2 0.2(4)
C9 C8 N3 C12 0.3(3)
C7 C8 N3 C12 -176.96(19)
C11 C12 N3 C8 -0.8(3)
C15 C14 N4 C18 0.5(3)
C13 C14 N4 C18 -178.14(18)
C17 C18 N4 C14 -0.4(3)
C19 C18 N4 C14 179.45(18)
